data_1568548
loop_
_publ_author_name
'K\"onig, Nils'
'God\'inez-Loyola, Yokari'
'Yang, Fangshun'
'Laube, Christian'
'Laue, Michael'
'L\"onnecke, Peter'
'Strassert, Cristian A.'
'Hey-Hawkins, Evamarie'

_publ_section_title
;
 Facile modification of phosphole-based aggregation-induced emission
 luminogens with sulfonyl isocyanates
;
_journal_issue 9
_journal_name_full 'Chemical Science'
_journal_page_first 2267
_journal_page_last 2274
_journal_paper_doi 10.1039/D3SC00308F
_journal_volume 14
_journal_year 2023
_chemical_formula_moiety 'C26 H19 Cl N O2 P S'
_chemical_formula_sum 'C26 H19 Cl N O2 P S'
_chemical_formula_weight 475.90
_space_group_crystal_system orthorhombic
_space_group_IT_number 61
_space_group_name_Hall '-P 2ac 2ab'
_space_group_name_H-M_alt 'P b c a'
_atom_sites_solution_hydrogens difmap
_atom_sites_solution_primary dual
_atom_sites_solution_secondary difmap
_audit_creation_method SHELXL-2018/3
_audit_update_record
;
2022-11-11 deposited with the CCDC.	2023-01-24 downloaded from the CCDC.
;
_cell_angle_alpha 90
_cell_angle_beta 90
_cell_angle_gamma 90
_cell_formula_units_Z 8
_cell_length_a 15.6906(3)
_cell_length_b 14.9491(3)
_cell_length_c 18.9271(4)
_cell_measurement_reflns_used 10393
_cell_measurement_temperature 130(2)
_cell_measurement_theta_max 29.6030
_cell_measurement_theta_min 2.1530
_cell_volume 4439.55(15)
_computing_cell_refinement 'CrysAlisPro 1.171.40.74a (Rigaku OD, 2020)'
_computing_data_collection 'CrysAlisPro 1.171.40.74a (Rigaku OD, 2020)'
_computing_data_reduction 'CrysAlisPro 1.171.40.74a (Rigaku OD, 2020)'
_computing_molecular_graphics
;
 ORTEP3 for Windows
 L. J. Farrugia, J. Appl. Crystallogr. 1997, 30, 565.
 or
 DIAMOND Version 4.5.3
 K. Brandenburg, Crystal Impact GbR, Bonn, Germany
;
_computing_publication_material
;
 WINGX
 L.J. Farrugia,
 J. Appl. Cryst., 2012, 45, 849-854.
;
_computing_structure_refinement 'SHELXL-2018/3 (Sheldrick, 2018)'
_computing_structure_solution SHELXT-2018-2
_diffrn_ambient_temperature 130(2)
_diffrn_detector_area_resol_mean 16.3560
_diffrn_measured_fraction_theta_full 1.000
_diffrn_measured_fraction_theta_max 0.925
_diffrn_measurement_device_type 'Xcalibur, Sapphire3, Gemini'
_diffrn_measurement_method '\w scans'
_diffrn_radiation_type MoK\a
_diffrn_radiation_wavelength 0.71073
_diffrn_reflns_av_R_equivalents 0.0564
_diffrn_reflns_av_unetI/netI 0.0407
_diffrn_reflns_Laue_measured_fraction_full 1.000
_diffrn_reflns_Laue_measured_fraction_max 0.925
_diffrn_reflns_limit_h_max 20
_diffrn_reflns_limit_h_min -22
_diffrn_reflns_limit_k_max 19
_diffrn_reflns_limit_k_min -21
_diffrn_reflns_limit_l_max 25
_diffrn_reflns_limit_l_min -25
_diffrn_reflns_number 45014
_diffrn_reflns_point_group_measured_fraction_full 1.000
_diffrn_reflns_point_group_measured_fraction_max 0.925
_diffrn_reflns_theta_full 28.285
_diffrn_reflns_theta_max 30.814
_diffrn_reflns_theta_min 2.152
_diffrn_source 'fine-focus sealed X-ray tube'
_exptl_absorpt_coefficient_mu 0.363
_exptl_absorpt_correction_T_max 1.00000
_exptl_absorpt_correction_T_min 0.70474
_exptl_absorpt_correction_type multi-scan
_exptl_absorpt_process_details
;
CrysAlisPro 1.171.40.74a (Rigaku Oxford Diffraction, 2020)
Empirical absorption correction using spherical harmonics,
 implemented in SCALE3 ABSPACK scaling algorithm.
;
_exptl_crystal_colour 'clear pale yellow'
_exptl_crystal_density_diffrn 1.424
_exptl_crystal_description irregular
_exptl_crystal_F_000 1968
_exptl_crystal_size_max 0.30
_exptl_crystal_size_mid 0.20
_exptl_crystal_size_min 0.15
_refine_diff_density_max 0.800
_refine_diff_density_min -0.597
_refine_diff_density_rms 0.067
_refine_ls_extinction_method none
_refine_ls_goodness_of_fit_ref 1.046
_refine_ls_hydrogen_treatment refall
_refine_ls_matrix_type full
_refine_ls_number_parameters 365
_refine_ls_number_reflns 6442
_refine_ls_number_restraints 0
_refine_ls_restrained_S_all 1.046
_refine_ls_R_factor_all 0.0812
_refine_ls_R_factor_gt 0.0476
_refine_ls_shift/su_max 0.001
_refine_ls_shift/su_mean 0.000
_refine_ls_structure_factor_coef Fsqd
_refine_ls_weighting_details 'w=1/[\s^2^(Fo^2^)+(0.0665P)^2^+2.3409P] where P=(Fo^2^+2Fc^2^)/3'
_refine_ls_weighting_scheme calc
_refine_ls_wR_factor_gt 0.1221
_refine_ls_wR_factor_ref 0.1413
_reflns_Friedel_coverage 0.000
_reflns_number_gt 4422
_reflns_number_total 6442
_reflns_threshold_expression 'I > 2\s(I)'
_cod_data_source_file d3sc00308f2.cif
_cod_data_source_block comp_7a_x3295fin
_cod_database_code 1568548
_shelx_shelxl_version_number 2018/3
_shelx_space_group_comment
;
The symmetry employed for this shelxl refinement is uniquely defined
by the following loop, which should always be used as a source of
symmetry information in preference to the above space-group names.
They are only intended as comments.
;

loop_
_space_group_symop_operation_xyz
'x, y, z'
'-x+1/2, -y, z+1/2'
'-x, y+1/2, -z+1/2'
'x+1/2, -y+1/2, -z'
'-x, -y, -z'
'x-1/2, y, -z-1/2'
'x, -y-1/2, z-1/2'
'-x-1/2, y-1/2, z'

loop_
_atom_site_label
_atom_site_type_symbol
_atom_site_fract_x
_atom_site_fract_y
_atom_site_fract_z
_atom_site_U_iso_or_equiv
_atom_site_adp_type
_atom_site_occupancy
_atom_site_site_symmetry_order
_atom_site_calc_flag
_atom_site_refinement_flags_posn
_atom_site_refinement_flags_adp
_atom_site_refinement_flags_occupancy
_atom_site_disorder_assembly
_atom_site_disorder_group
Cl1 Cl 0.83449(4) 0.76813(5) 0.43154(3) 0.04215(17) Uani 1 1 d . . . . .
S1 S 0.80095(3) 0.65323(4) 0.37610(3) 0.03148(14) Uani 1 1 d . . . . .
P1 P 0.66363(3) 0.72277(4) 0.30148(3) 0.02430(13) Uani 1 1 d . . . . .
O1 O 0.74320(11) 0.60912(12) 0.42315(9) 0.0423(4) Uani 1 1 d . . . . .
O2 O 0.88052(11) 0.61214(13) 0.36173(9) 0.0458(5) Uani 1 1 d . . . . .
N1 N 0.76163(11) 0.69178(12) 0.30754(9) 0.0266(4) Uani 1 1 d . . . . .
C1 C 0.58532(12) 0.63683(14) 0.31285(11) 0.0258(4) Uani 1 1 d . . . . .
C2 C 0.52885(13) 0.66127(14) 0.36286(10) 0.0249(4) Uani 1 1 d . . . . .
C3 C 0.54824(13) 0.74918(14) 0.39678(11) 0.0254(4) Uani 1 1 d . . . . .
C4 C 0.50394(14) 0.78963(15) 0.45108(11) 0.0299(4) Uani 1 1 d . . . . .
C5 C 0.53325(15) 0.87057(16) 0.47853(12) 0.0330(5) Uani 1 1 d . . . . .
C6 C 0.60347(15) 0.91310(16) 0.45018(12) 0.0333(5) Uani 1 1 d . . . . .
C7 C 0.64677(15) 0.87448(16) 0.39371(12) 0.0314(5) Uani 1 1 d . . . . .
C8 C 0.61994(13) 0.79253(14) 0.36889(10) 0.0261(4) Uani 1 1 d . . . . .
C9 C 0.65257(13) 0.76767(14) 0.21531(11) 0.0267(4) Uani 1 1 d . . . . .
C10 C 0.57918(15) 0.81569(18) 0.19786(13) 0.0364(5) Uani 1 1 d . . . . .
C11 C 0.56587(17) 0.84127(19) 0.12886(13) 0.0401(6) Uani 1 1 d . . . . .
C12 C 0.62419(16) 0.81929(16) 0.07739(12) 0.0360(5) Uani 1 1 d . . . . .
C13 C 0.69709(17) 0.77233(17) 0.09424(13) 0.0387(5) Uani 1 1 d . . . . .
C14 C 0.71155(15) 0.74701(17) 0.16331(12) 0.0330(5) Uani 1 1 d . . . . .
C15 C 0.59110(12) 0.55349(14) 0.27107(11) 0.0257(4) Uani 1 1 d . . . . .
C16 C 0.62217(14) 0.47597(16) 0.30168(12) 0.0319(5) Uani 1 1 d . . . . .
C17 C 0.63267(16) 0.39925(16) 0.26177(13) 0.0362(5) Uani 1 1 d . . . . .
C18 C 0.61227(15) 0.39965(17) 0.19053(13) 0.0359(5) Uani 1 1 d . . . . .
C19 C 0.58102(15) 0.47653(17) 0.16012(13) 0.0362(5) Uani 1 1 d . . . . .
C20 C 0.57117(14) 0.55356(16) 0.19923(12) 0.0317(5) Uani 1 1 d . . . . .
C21 C 0.45120(12) 0.61007(14) 0.38071(11) 0.0262(4) Uani 1 1 d . . . . .
C22 C 0.43244(15) 0.58643(16) 0.45006(12) 0.0327(5) Uani 1 1 d . . . . .
C23 C 0.35776(17) 0.54167(17) 0.46583(14) 0.0384(5) Uani 1 1 d . . . . .
C24 C 0.30132(15) 0.52015(17) 0.41310(14) 0.0379(5) Uani 1 1 d . . . . .
C25 C 0.31934(14) 0.54113(17) 0.34376(14) 0.0373(5) Uani 1 1 d . . . . .
C26 C 0.39430(14) 0.58570(16) 0.32717(12) 0.0318(5) Uani 1 1 d . . . . .
H4 H 0.4501(16) 0.7628(17) 0.4679(13) 0.033(6) Uiso 1 1 d . . . . .
H5 H 0.5019(19) 0.8976(19) 0.5144(16) 0.050(8) Uiso 1 1 d . . . . .
H6 H 0.6186(14) 0.9675(18) 0.4670(13) 0.030(6) Uiso 1 1 d . . . . .
H7 H 0.6971(16) 0.9023(18) 0.3779(13) 0.036(7) Uiso 1 1 d . . . . .
H10 H 0.5372(18) 0.8285(19) 0.2331(15) 0.048(8) Uiso 1 1 d . . . . .
H11 H 0.5184(19) 0.874(2) 0.1176(15) 0.053(8) Uiso 1 1 d . . . . .
H12 H 0.6146(18) 0.8407(19) 0.0282(16) 0.050(8) Uiso 1 1 d . . . . .
H13 H 0.743(2) 0.752(2) 0.0585(16) 0.059(9) Uiso 1 1 d . . . . .
H14 H 0.7572(17) 0.7158(18) 0.1760(14) 0.036(7) Uiso 1 1 d . . . . .
H16 H 0.6307(16) 0.4779(17) 0.3514(14) 0.036(7) Uiso 1 1 d . . . . .
H17 H 0.653(2) 0.348(2) 0.2787(19) 0.072(11) Uiso 1 1 d . . . . .
H18 H 0.6169(17) 0.3472(18) 0.1634(14) 0.037(7) Uiso 1 1 d . . . . .
H19 H 0.5681(16) 0.4782(18) 0.1102(14) 0.038(7) Uiso 1 1 d . . . . .
H20 H 0.5505(16) 0.6098(19) 0.1762(14) 0.041(7) Uiso 1 1 d . . . . .
H22 H 0.4719(15) 0.5984(17) 0.4836(14) 0.033(7) Uiso 1 1 d . . . . .
H23 H 0.3486(18) 0.527(2) 0.5112(17) 0.055(9) Uiso 1 1 d . . . . .
H24 H 0.2474(16) 0.4925(19) 0.4220(14) 0.042(7) Uiso 1 1 d . . . . .
H25 H 0.2786(17) 0.5233(19) 0.3072(15) 0.045(8) Uiso 1 1 d . . . . .
H26 H 0.4118(17) 0.6004(18) 0.2791(15) 0.044(7) Uiso 1 1 d . . . . .

loop_
_atom_site_aniso_label
_atom_site_aniso_U_11
_atom_site_aniso_U_22
_atom_site_aniso_U_33
_atom_site_aniso_U_23
_atom_site_aniso_U_13
_atom_site_aniso_U_12
Cl1 0.0407(3) 0.0519(4) 0.0339(3) -0.0018(2) -0.0097(2) -0.0046(3)
S1 0.0281(3) 0.0378(3) 0.0286(3) 0.0053(2) 0.0001(2) 0.0034(2)
P1 0.0225(2) 0.0277(3) 0.0227(3) 0.0006(2) 0.00133(18) -0.0002(2)
O1 0.0384(9) 0.0484(10) 0.0401(9) 0.0144(8) 0.0056(7) -0.0077(8)
O2 0.0363(9) 0.0591(12) 0.0420(10) 0.0055(8) -0.0021(7) 0.0185(9)
N1 0.0234(8) 0.0336(9) 0.0227(8) 0.0017(7) 0.0004(6) 0.0002(7)
C1 0.0235(9) 0.0291(10) 0.0249(10) 0.0009(8) -0.0020(7) -0.0007(8)
C2 0.0243(9) 0.0276(10) 0.0229(9) 0.0035(8) -0.0010(7) 0.0019(8)
C3 0.0261(9) 0.0265(10) 0.0237(9) 0.0030(8) -0.0007(7) 0.0052(8)
C4 0.0315(11) 0.0320(11) 0.0260(10) 0.0039(9) 0.0034(8) 0.0045(9)
C5 0.0400(12) 0.0331(12) 0.0260(11) -0.0003(9) 0.0022(9) 0.0120(10)
C6 0.0365(11) 0.0288(11) 0.0346(12) -0.0047(9) -0.0024(9) 0.0036(10)
C7 0.0312(11) 0.0310(11) 0.0319(11) 0.0005(9) -0.0015(9) 0.0003(9)
C8 0.0255(9) 0.0286(10) 0.0241(9) 0.0010(8) -0.0005(7) 0.0039(8)
C9 0.0267(10) 0.0294(11) 0.0239(10) 0.0001(8) -0.0005(8) -0.0047(8)
C10 0.0309(11) 0.0461(14) 0.0322(12) 0.0063(10) 0.0011(9) 0.0053(10)
C11 0.0372(12) 0.0492(15) 0.0338(13) 0.0076(11) -0.0062(10) 0.0035(11)
C12 0.0459(13) 0.0363(12) 0.0258(11) 0.0015(9) -0.0063(9) -0.0078(11)
C13 0.0487(14) 0.0402(13) 0.0272(12) -0.0005(10) 0.0047(10) -0.0001(11)
C14 0.0333(11) 0.0359(12) 0.0298(11) -0.0001(9) 0.0036(9) 0.0044(10)
C15 0.0197(9) 0.0288(10) 0.0288(10) -0.0016(8) 0.0004(7) -0.0012(8)
C16 0.0353(11) 0.0340(12) 0.0263(11) 0.0004(9) 0.0000(9) 0.0007(9)
C17 0.0391(12) 0.0287(11) 0.0409(13) -0.0005(10) -0.0010(10) 0.0037(10)
C18 0.0320(11) 0.0354(12) 0.0402(13) -0.0100(10) 0.0007(9) -0.0031(10)
C19 0.0362(12) 0.0424(13) 0.0300(12) -0.0063(10) -0.0056(9) -0.0034(10)
C20 0.0308(11) 0.0330(11) 0.0313(11) -0.0004(9) -0.0041(9) 0.0008(9)
C21 0.0235(9) 0.0270(10) 0.0282(10) 0.0027(8) 0.0025(8) 0.0027(8)
C22 0.0368(11) 0.0336(11) 0.0277(11) 0.0005(9) 0.0017(9) -0.0021(10)
C23 0.0470(13) 0.0339(12) 0.0342(12) -0.0013(10) 0.0128(11) -0.0063(11)
C24 0.0290(11) 0.0334(12) 0.0513(15) -0.0001(11) 0.0095(10) -0.0019(10)
C25 0.0274(10) 0.0401(13) 0.0442(14) 0.0014(11) -0.0035(10) 0.0004(10)
C26 0.0261(10) 0.0387(12) 0.0308(11) 0.0049(9) -0.0008(8) 0.0023(9)

loop_
_atom_type_symbol
_atom_type_description
_atom_type_scat_dispersion_real
_atom_type_scat_dispersion_imag
_atom_type_scat_source
Cl Cl 0.1484 0.1585 'International Tables Vol C Tables 4.2.6.8 and 6.1.1.4'
S S 0.1246 0.1234 'International Tables Vol C Tables 4.2.6.8 and 6.1.1.4'
P P 0.1023 0.0942 'International Tables Vol C Tables 4.2.6.8 and 6.1.1.4'
O O 0.0106 0.0060 'International Tables Vol C Tables 4.2.6.8 and 6.1.1.4'
N N 0.0061 0.0033 'International Tables Vol C Tables 4.2.6.8 and 6.1.1.4'
C C 0.0033 0.0016 'International Tables Vol C Tables 4.2.6.8 and 6.1.1.4'
H H 0.0000 0.0000 'International Tables Vol C Tables 4.2.6.8 and 6.1.1.4'

loop_
_geom_angle_atom_site_label_1
_geom_angle_atom_site_label_2
_geom_angle_atom_site_label_3
_geom_angle
_geom_angle_site_symmetry_1
_geom_angle_site_symmetry_3
_geom_angle_publ_flag
O2 S1 O1 118.50(11) . . ?
O2 S1 N1 110.57(10) . . ?
O1 S1 N1 116.14(10) . . ?
O2 S1 Cl1 103.40(9) . . ?
O1 S1 Cl1 103.11(8) . . ?
N1 S1 Cl1 102.49(8) . . ?
N1 P1 C9 105.54(9) . . ?
N1 P1 C8 118.95(9) . . ?
C9 P1 C8 113.52(10) . . ?
N1 P1 C1 116.12(10) . . ?
C9 P1 C1 108.37(9) . . ?
C8 P1 C1 94.01(10) . . ?
S1 N1 P1 123.19(11) . . ?
C2 C1 C15 130.15(19) . . ?
C2 C1 P1 109.95(16) . . ?
C15 C1 P1 119.89(15) . . ?
C1 C2 C21 124.22(19) . . ?
C1 C2 C3 113.99(18) . . ?
C21 C2 C3 121.68(18) . . ?
C4 C3 C8 118.8(2) . . ?
C4 C3 C2 127.08(19) . . ?
C8 C3 C2 114.11(18) . . ?
C3 C4 C5 119.4(2) . . ?
C3 C4 H4 119.6(15) . . ?
C5 C4 H4 120.9(15) . . ?
C6 C5 C4 121.2(2) . . ?
C6 C5 H5 120.4(18) . . ?
C4 C5 H5 118.2(18) . . ?
C5 C6 C7 119.8(2) . . ?
C5 C6 H6 119.1(15) . . ?
C7 C6 H6 121.0(15) . . ?
C8 C7 C6 118.8(2) . . ?
C8 C7 H7 122.7(16) . . ?
C6 C7 H7 118.0(16) . . ?
C7 C8 C3 121.9(2) . . ?
C7 C8 P1 130.23(17) . . ?
C3 C8 P1 107.90(15) . . ?
C14 C9 C10 119.8(2) . . ?
C14 C9 P1 120.26(17) . . ?
C10 C9 P1 119.54(17) . . ?
C11 C10 C9 119.5(2) . . ?
C11 C10 H10 120.1(17) . . ?
C9 C10 H10 120.4(17) . . ?
C12 C11 C10 120.3(2) . . ?
C12 C11 H11 120.2(19) . . ?
C10 C11 H11 119.5(19) . . ?
C11 C12 C13 120.6(2) . . ?
C11 C12 H12 119.0(17) . . ?
C13 C12 H12 120.3(17) . . ?
C12 C13 C14 119.7(2) . . ?
C12 C13 H13 125.4(18) . . ?
C14 C13 H13 114.9(18) . . ?
C13 C14 C9 120.1(2) . . ?
C13 C14 H14 122.2(17) . . ?
C9 C14 H14 117.7(17) . . ?
C16 C15 C20 119.2(2) . . ?
C16 C15 C1 120.20(19) . . ?
C20 C15 C1 120.46(19) . . ?
C17 C16 C15 120.5(2) . . ?
C17 C16 H16 123.3(16) . . ?
C15 C16 H16 116.0(16) . . ?
C16 C17 C18 120.0(2) . . ?
C16 C17 H17 124(2) . . ?
C18 C17 H17 116(2) . . ?
C19 C18 C17 119.5(2) . . ?
C19 C18 H18 119.7(16) . . ?
C17 C18 H18 120.7(16) . . ?
C18 C19 C20 120.9(2) . . ?
C18 C19 H19 120.4(16) . . ?
C20 C19 H19 118.7(16) . . ?
C19 C20 C15 119.9(2) . . ?
C19 C20 H20 120.3(15) . . ?
C15 C20 H20 119.8(15) . . ?
C22 C21 C26 118.8(2) . . ?
C22 C21 C2 121.45(19) . . ?
C26 C21 C2 119.70(19) . . ?
C23 C22 C21 120.4(2) . . ?
C23 C22 H22 121.6(16) . . ?
C21 C22 H22 117.9(16) . . ?
C24 C23 C22 120.2(2) . . ?
C24 C23 H23 122.5(19) . . ?
C22 C23 H23 117.3(19) . . ?
C23 C24 C25 120.4(2) . . ?
C23 C24 H24 123.0(16) . . ?
C25 C24 H24 116.5(16) . . ?
C24 C25 C26 119.9(2) . . ?
C24 C25 H25 118.5(17) . . ?
C26 C25 H25 121.6(17) . . ?
C25 C26 C21 120.1(2) . . ?
C25 C26 H26 124.0(16) . . ?
C21 C26 H26 115.9(16) . . ?

loop_
_geom_bond_atom_site_label_1
_geom_bond_atom_site_label_2
_geom_bond_distance
_geom_bond_site_symmetry_2
_geom_bond_publ_flag
Cl1 S1 2.0803(9) . ?
S1 O2 1.4177(17) . ?
S1 O1 1.4314(16) . ?
S1 N1 1.5482(18) . ?
P1 N1 1.6101(17) . ?
P1 C9 1.772(2) . ?
P1 C8 1.785(2) . ?
P1 C1 1.791(2) . ?
C1 C2 1.347(3) . ?
C1 C15 1.478(3) . ?
C2 C21 1.478(3) . ?
C2 C3 1.494(3) . ?
C3 C4 1.380(3) . ?
C3 C8 1.402(3) . ?
C4 C5 1.395(3) . ?
C4 H4 0.99(3) . ?
C5 C6 1.381(3) . ?
C5 H5 0.93(3) . ?
C6 C7 1.392(3) . ?
C6 H6 0.91(3) . ?
C7 C8 1.378(3) . ?
C7 H7 0.94(3) . ?
C9 C14 1.386(3) . ?
C9 C10 1.397(3) . ?
C10 C11 1.377(3) . ?
C10 H10 0.96(3) . ?
C11 C12 1.376(4) . ?
C11 H11 0.92(3) . ?
C12 C13 1.379(4) . ?
C12 H12 1.00(3) . ?
C13 C14 1.380(3) . ?
C13 H13 1.04(3) . ?
C14 H14 0.89(3) . ?
C15 C16 1.384(3) . ?
C15 C20 1.395(3) . ?
C16 C17 1.383(3) . ?
C16 H16 0.95(3) . ?
C17 C18 1.386(3) . ?
C17 H17 0.90(4) . ?
C18 C19 1.376(4) . ?
C18 H18 0.94(3) . ?
C19 C20 1.378(3) . ?
C19 H19 0.97(3) . ?
C20 H20 1.00(3) . ?
C21 C22 1.391(3) . ?
C21 C26 1.399(3) . ?
C22 C23 1.382(3) . ?
C22 H22 0.90(2) . ?
C23 C24 1.372(4) . ?
C23 H23 0.90(3) . ?
C24 C25 1.379(4) . ?
C24 H24 0.96(3) . ?
C25 C26 1.388(3) . ?
C25 H25 0.98(3) . ?
C26 H26 0.97(3) . ?
